data_7044296
loop_
_publ_author_name
'Yao, Wenjiao'
'Guo, Yuanyuan'
'Lightfoot, Philip'

_publ_section_title
;
 KLi3Fe(C2O4)3: a perovskite-like compound with 1:3 ordering at both A and
 B sites
;
_journal_name_full 'Dalton Trans.'
_journal_paper_doi 10.1039/C7DT03468G
_journal_year 2017
_chemical_formula_moiety 'C6 Fe O12, K, 3(Li)'
_chemical_formula_sum 'C6 Fe K Li3 O12'
_chemical_formula_weight 379.83
_chemical_name_systematic 'trilithium potassium iron(II) trioxalate'
_space_group_crystal_system trigonal
_space_group_IT_number 167
_space_group_name_Hall '-R 3 2"c'
_space_group_name_H-M_alt 'R -3 c :H'
_symmetry_space_group_name_Hall '-R 3 2"c'
_symmetry_space_group_name_H-M 'R -3 c :H'
_audit_creation_method SHELXL-2014/7
_audit_update_record
;
2016-09-13 deposited with the CCDC.
2017-09-19 downloaded from the CCDC.
;
_cell_angle_alpha 90
_cell_angle_beta 90
_cell_angle_gamma 120
_cell_formula_units_Z 6
_cell_length_a 11.3897(8)
_cell_length_b 11.3897(8)
_cell_length_c 15.1197(12)
_cell_measurement_reflns_used 1004
_cell_measurement_temperature 173(2)
_cell_measurement_theta_max 27.5
_cell_measurement_theta_min 2.5
_cell_volume 1698.6(2)
_computing_structure_refinement 'SHELXL-2014/7 (Sheldrick, 2014)'
_diffrn_ambient_temperature 173(2)
_diffrn_detector_area_resol_mean 13.6612
_diffrn_measured_fraction_theta_full 1.000
_diffrn_measured_fraction_theta_max 1.000
_diffrn_measurement_device_type 'Rigaku Mercury2 (2x2 bin mode)'
_diffrn_measurement_method 'profile data from \w-scans'
_diffrn_radiation_type MoK\a
_diffrn_radiation_wavelength 0.71075
_diffrn_reflns_av_R_equivalents 0.0635
_diffrn_reflns_av_unetI/netI 0.0224
_diffrn_reflns_Laue_measured_fraction_full 1.000
_diffrn_reflns_Laue_measured_fraction_max 1.000
_diffrn_reflns_limit_h_max 14
_diffrn_reflns_limit_h_min -14
_diffrn_reflns_limit_k_max 14
_diffrn_reflns_limit_k_min -14
_diffrn_reflns_limit_l_max 19
_diffrn_reflns_limit_l_min -19
_diffrn_reflns_number 5486
_diffrn_reflns_point_group_measured_fraction_full 1.000
_diffrn_reflns_point_group_measured_fraction_max 1.000
_diffrn_reflns_theta_full 25.242
_diffrn_reflns_theta_max 27.459
_diffrn_reflns_theta_min 3.395
_diffrn_source 'Sealed Tube'
_exptl_absorpt_coefficient_mu 1.768
_exptl_absorpt_correction_T_max 1.000
_exptl_absorpt_correction_T_min 0.899
_exptl_absorpt_correction_type multi-scan
_exptl_absorpt_process_details 'REQAB (Rigaku, 1998)'
_exptl_crystal_colour green
_exptl_crystal_density_diffrn 2.228
_exptl_crystal_description block
_exptl_crystal_F_000 1116
_exptl_crystal_recrystallization_method 'hydrothermal method'
_exptl_crystal_size_max 0.100
_exptl_crystal_size_mid 0.060
_exptl_crystal_size_min 0.030
_refine_diff_density_max 0.262
_refine_diff_density_min -0.445
_refine_diff_density_rms 0.079
_refine_ls_extinction_method none
_refine_ls_goodness_of_fit_ref 0.807
_refine_ls_hydrogen_treatment undef
_refine_ls_matrix_type full
_refine_ls_number_parameters 37
_refine_ls_number_reflns 444
_refine_ls_number_restraints 0
_refine_ls_restrained_S_all 0.807
_refine_ls_R_factor_all 0.0449
_refine_ls_R_factor_gt 0.0269
_refine_ls_shift/su_max 0.000
_refine_ls_shift/su_mean 0.000
_refine_ls_structure_factor_coef Fsqd
_refine_ls_weighting_details 'w=1/[\s^2^(Fo^2^)+(0.1000P)^2^] where P=(Fo^2^+2Fc^2^)/3'
_refine_ls_weighting_scheme calc
_refine_ls_wR_factor_gt 0.0797
_refine_ls_wR_factor_ref 0.1052
_reflns_Friedel_coverage 0.000
_reflns_number_gt 336
_reflns_number_total 444
_reflns_threshold_expression 'I > 2\s(I)'
_cod_data_source_file c7dt03468g4.cif
_cod_data_source_block shelx
_cod_depositor_comments
;
The following automatic conversions were performed:

'_exptl_absorpt_correction_type' value 'Multi-scan' changed to
'multi-scan' according to
/home/data/users/saulius/crontab/automatic-downloads/rss-feeds/RSC/lib/dictionaries/cif_core.dic
dictionary named 'cif_core.dic' version 2.4.2 from 2011-04-26.

Automatic conversion script
Id: cif_fix_values 4973 2017-02-22 13:04:09Z antanas 
;
_cod_original_cell_volume 1698.6(3)
_cod_database_code 7044296
_shelx_shelxl_version_number 2014/7
_shelx_space_group_comment
;
The symmetry employed for this shelxl refinement is uniquely defined
by the following loop, which should always be used as a source of
symmetry information in preference to the above space-group names.
They are only intended as comments.
;
_shelx_estimated_absorpt_t_min 0.843
_shelx_estimated_absorpt_t_max 0.949

loop_
_space_group_symop_operation_xyz
'x, y, z'
'-y, x-y, z'
'-x+y, -x, z'
'y, x, -z+1/2'
'x-y, -y, -z+1/2'
'-x, -x+y, -z+1/2'
'x+2/3, y+1/3, z+1/3'
'-y+2/3, x-y+1/3, z+1/3'
'-x+y+2/3, -x+1/3, z+1/3'
'y+2/3, x+1/3, -z+5/6'
'x-y+2/3, -y+1/3, -z+5/6'
'-x+2/3, -x+y+1/3, -z+5/6'
'x+1/3, y+2/3, z+2/3'
'-y+1/3, x-y+2/3, z+2/3'
'-x+y+1/3, -x+2/3, z+2/3'
'y+1/3, x+2/3, -z+7/6'
'x-y+1/3, -y+2/3, -z+7/6'
'-x+1/3, -x+y+2/3, -z+7/6'
'-x, -y, -z'
'y, -x+y, -z'
'x-y, x, -z'
'-y, -x, z-1/2'
'-x+y, y, z-1/2'
'x, x-y, z-1/2'
'-x+2/3, -y+1/3, -z+1/3'
'y+2/3, -x+y+1/3, -z+1/3'
'x-y+2/3, x+1/3, -z+1/3'
'-y+2/3, -x+1/3, z-1/6'
'-x+y+2/3, y+1/3, z-1/6'
'x+2/3, x-y+1/3, z-1/6'
'-x+1/3, -y+2/3, -z+2/3'
'y+1/3, -x+y+2/3, -z+2/3'
'x-y+1/3, x+2/3, -z+2/3'
'-y+1/3, -x+2/3, z+1/6'
'-x+y+1/3, y+2/3, z+1/6'
'x+1/3, x-y+2/3, z+1/6'

loop_
_atom_site_label
_atom_site_type_symbol
_atom_site_fract_x
_atom_site_fract_y
_atom_site_fract_z
_atom_site_U_iso_or_equiv
_atom_site_adp_type
_atom_site_occupancy
_atom_site_site_symmetry_order
_atom_site_calc_flag
_atom_site_refinement_flags_posn
_atom_site_refinement_flags_adp
_atom_site_refinement_flags_occupancy
Fe1 Fe 0.0000 0.0000 0.2500 0.0124(3) Uani 1 6 d S T P
K2 K 0.6667 0.3333 0.3333 0.0272(4) Uani 1 6 d S T P
O1 O 0.38490(18) 0.29134(18) 0.31640(12) 0.0174(5) Uani 1 1 d . . .
O2 O 0.17997(18) 0.10804(17) 0.32579(12) 0.0166(5) Uani 1 1 d . . .
C1 C 0.2669(2) 0.2193(3) 0.29054(16) 0.0134(5) Uani 1 1 d . . .
Li1 Li 0.4691(5) 0.4691(5) 0.2500 0.0180(12) Uani 1 2 d S T P

loop_
_atom_site_aniso_label
_atom_site_aniso_U_11
_atom_site_aniso_U_22
_atom_site_aniso_U_33
_atom_site_aniso_U_23
_atom_site_aniso_U_13
_atom_site_aniso_U_12
Fe1 0.0120(4) 0.0120(4) 0.0132(5) 0.000 0.000 0.00599(18)
K2 0.0251(5) 0.0251(5) 0.0316(9) 0.000 0.000 0.0125(3)
O1 0.0165(9) 0.0186(9) 0.0152(8) 0.0016(7) -0.0031(7) 0.0073(8)
O2 0.0159(9) 0.0159(9) 0.0151(8) 0.0033(7) -0.0011(7) 0.0056(7)
C1 0.0152(12) 0.0156(11) 0.0115(11) -0.0012(9) -0.0021(9) 0.0093(10)
Li1 0.018(2) 0.018(2) 0.012(3) -0.0004(11) 0.0004(11) 0.004(2)

loop_
_atom_type_symbol
_atom_type_description
_atom_type_scat_dispersion_real
_atom_type_scat_dispersion_imag
_atom_type_scat_source
C C 0.0033 0.0016 'International Tables Vol C Tables 4.2.6.8 and 6.1.1.4'
Fe Fe 0.3463 0.8444 'International Tables Vol C Tables 4.2.6.8 and 6.1.1.4'
K K 0.2009 0.2494 'International Tables Vol C Tables 4.2.6.8 and 6.1.1.4'
Li Li -0.0003 0.0001 'International Tables Vol C Tables 4.2.6.8 and 6.1.1.4'
O O 0.0106 0.0060 'International Tables Vol C Tables 4.2.6.8 and 6.1.1.4'

loop_
_geom_angle_atom_site_label_1
_geom_angle_atom_site_label_2
_geom_angle_atom_site_label_3
_geom_angle
_geom_angle_site_symmetry_1
_geom_angle_site_symmetry_3
O2 Fe1 O2 94.97(10) 6 3
O2 Fe1 O2 93.61(7) 6 4
O2 Fe1 O2 168.88(10) 3 4
O2 Fe1 O2 168.89(10) 6 .
O2 Fe1 O2 93.61(7) 3 .
O2 Fe1 O2 78.82(10) 4 .
O2 Fe1 O2 93.61(7) 6 5
O2 Fe1 O2 78.82(10) 3 5
O2 Fe1 O2 93.61(7) 4 5
O2 Fe1 O2 94.97(10) . 5
O2 Fe1 O2 78.82(10) 6 2
O2 Fe1 O2 93.61(7) 3 2
O2 Fe1 O2 94.98(10) 4 2
O2 Fe1 O2 93.61(7) . 2
O2 Fe1 O2 168.88(10) 5 2
O2 Fe1 K2 122.67(5) 6 10_445
O2 Fe1 K2 57.33(5) 3 10_445
O2 Fe1 K2 122.67(5) 4 10_445
O2 Fe1 K2 57.33(5) . 10_445
O2 Fe1 K2 122.67(5) 5 10_445
O2 Fe1 K2 57.33(5) 2 10_445
O2 Fe1 K2 57.33(5) 6 13_444
O2 Fe1 K2 122.67(5) 3 13_444
O2 Fe1 K2 57.33(5) 4 13_444
O2 Fe1 K2 122.67(5) . 13_444
O2 Fe1 K2 57.33(5) 5 13_444
O2 Fe1 K2 122.67(5) 2 13_444
K2 Fe1 K2 180.0 10_445 13_444
O1 K2 O1 119.284(10) 2_655 3_665
O1 K2 O1 60.715(10) 2_655 31_655
O1 K2 O1 60.716(10) 3_665 31_655
O1 K2 O1 60.716(10) 2_655 33_545
O1 K2 O1 180.0 3_665 33_545
O1 K2 O1 119.285(10) 31_655 33_545
O1 K2 O1 119.285(10) 2_655 .
O1 K2 O1 119.284(10) 3_665 .
O1 K2 O1 180.0 31_655 .
O1 K2 O1 60.715(10) 33_545 .
O1 K2 O1 180.0 2_655 32
O1 K2 O1 60.715(10) 3_665 32
O1 K2 O1 119.284(10) 31_655 32
O1 K2 O1 119.285(10) 33_545 32
O1 K2 O1 60.716(10) . 32
O1 K2 O2 77.83(5) 2_655 30
O1 K2 O2 62.02(5) 3_665 30
O1 K2 O2 62.05(5) 31_655 30
O1 K2 O2 117.97(5) 33_545 30
O1 K2 O2 117.95(5) . 30
O1 K2 O2 102.17(5) 32 30
O1 K2 O2 62.03(5) 2_655 28
O1 K2 O2 117.96(5) 3_665 28
O1 K2 O2 102.18(5) 31_655 28
O1 K2 O2 62.04(5) 33_545 28
O1 K2 O2 77.82(5) . 28
O1 K2 O2 117.97(5) 32 28
O2 K2 O2 58.19(5) 30 28
O1 K2 O2 117.96(5) 2_655 29
O1 K2 O2 77.82(5) 3_665 29
O1 K2 O2 117.98(5) 31_655 29
O1 K2 O2 102.17(5) 33_545 29
O1 K2 O2 62.02(5) . 29
O1 K2 O2 62.04(5) 32 29
O2 K2 O2 58.19(5) 30 29
O2 K2 O2 58.19(5) 28 29
O1 K2 O2 62.05(5) 2_655 11
O1 K2 O2 102.18(5) 3_665 11
O1 K2 O2 62.03(5) 31_655 11
O1 K2 O2 77.83(5) 33_545 11
O1 K2 O2 117.97(5) . 11
O1 K2 O2 117.96(5) 32 11
O2 K2 O2 121.82(5) 30 11
O2 K2 O2 121.82(5) 28 11
O2 K2 O2 180.0 29 11
O1 K2 O2 117.97(5) 2_655 10
O1 K2 O2 62.05(5) 3_665 10
O1 K2 O2 77.83(5) 31_655 10
O1 K2 O2 117.96(5) 33_545 10
O1 K2 O2 102.18(5) . 10
O1 K2 O2 62.03(5) 32 10
O2 K2 O2 121.81(5) 30 10
O2 K2 O2 180.00(3) 28 10
O2 K2 O2 121.81(5) 29 10
O2 K2 O2 58.18(5) 11 10
O1 K2 O2 102.18(5) 2_655 12
O1 K2 O2 117.97(5) 3_665 12
O1 K2 O2 117.96(5) 31_655 12
O1 K2 O2 62.03(5) 33_545 12
O1 K2 O2 62.05(5) . 12
O1 K2 O2 77.83(5) 32 12
O2 K2 O2 180.0 30 12
O2 K2 O2 121.81(5) 28 12
O2 K2 O2 121.81(5) 29 12
O2 K2 O2 58.18(5) 11 12
O2 K2 O2 58.18(5) 10 12
C1 O1 Li1 108.74(19) . .
C1 O1 Li1 85.34(14) . 33_545
Li1 O1 Li1 163.90(19) . 33_545
C1 O1 K2 148.32(15) . .
Li1 O1 K2 87.08(11) . .
Li1 O1 K2 84.40(8) 33_545 .
C1 O2 Li1 87.14(17) . 33_545
C1 O2 Fe1 113.38(15) . .
Li1 O2 Fe1 157.18(18) 33_545 .
C1 O2 K2 139.68(15) . 10_445
Li1 O2 K2 81.06(5) 33_545 10_445
Fe1 O2 K2 88.51(6) . 10_445
O1 C1 O2 125.1(2) . .
O1 C1 C1 118.29(14) . 4
O2 C1 C1 116.58(13) . 4
O1 C1 Li1 63.99(13) . 33_545
O2 C1 Li1 61.15(13) . 33_545
C1 C1 Li1 177.65(11) 4 33_545
O1 C1 Li1 45.42(12) . .
O2 C1 Li1 168.30(18) . .
C1 C1 Li1 73.29(6) 4 .
Li1 C1 Li1 109.03(14) 33_545 .
O1 Li1 O1 84.9(2) . 4
O1 Li1 O2 101.44(12) . 32
O1 Li1 O2 100.98(12) 4 32
O1 Li1 O2 100.98(12) . 29
O1 Li1 O2 101.44(12) 4 29
O2 Li1 O2 149.5(3) 32 29
O1 Li1 O1 92.79(7) . 32
O1 Li1 O1 162.46(10) 4 32
O2 Li1 O1 62.38(12) 32 32
O2 Li1 O1 96.08(18) 29 32
O1 Li1 O1 162.46(10) . 29
O1 Li1 O1 92.79(7) 4 29
O2 Li1 O1 96.08(18) 32 29
O2 Li1 O1 62.38(12) 29 29
O1 Li1 O1 94.5(3) 32 29
O1 Li1 C1 97.93(8) . 32
O1 Li1 C1 132.44(10) 4 32
O2 Li1 C1 31.71(9) 32 32
O2 Li1 C1 124.1(3) 29 32
O1 Li1 C1 30.67(10) 32 32
O1 Li1 C1 96.4(2) 29 32
O1 Li1 C1 132.44(10) . 29
O1 Li1 C1 97.94(8) 4 29
O2 Li1 C1 124.1(3) 32 29
O2 Li1 C1 31.71(9) 29 29
O1 Li1 C1 96.4(2) 32 29
O1 Li1 C1 30.67(10) 29 29
C1 Li1 C1 113.2(3) 32 29
O1 Li1 C1 25.84(11) . .
O1 Li1 C1 59.09(16) 4 .
O2 Li1 C1 103.25(16) 32 .
O2 Li1 C1 105.99(17) 29 .
O1 Li1 C1 116.78(11) 32 .
O1 Li1 C1 148.21(16) 29 .
C1 Li1 C1 113.25(10) 32 .
C1 Li1 C1 131.32(16) 29 .
O1 Li1 C1 59.09(16) . 4
O1 Li1 C1 25.84(11) 4 4
O2 Li1 C1 105.99(17) 32 4
O2 Li1 C1 103.25(16) 29 4
O1 Li1 C1 148.21(17) 32 4
O1 Li1 C1 116.79(11) 29 4
C1 Li1 C1 131.32(16) 32 4
C1 Li1 C1 113.25(10) 29 4
C1 Li1 C1 33.41(12) . 4
O1 Li1 K2 132.43(19) . 4
O1 Li1 K2 58.15(15) 4 4
O2 Li1 K2 62.69(5) 32 4
O2 Li1 K2 113.97(9) 29 4
O1 Li1 K2 113.40(16) 32 4
O1 Li1 K2 57.83(5) 29 4
C1 Li1 K2 88.53(9) 32 4
C1 Li1 K2 85.18(8) 29 4
C1 Li1 K2 109.82(13) . 4
C1 Li1 K2 81.47(8) 4 4
O1 Li1 K2 58.15(15) . .
O1 Li1 K2 132.43(19) 4 .
O2 Li1 K2 113.97(9) 32 .
O2 Li1 K2 62.69(5) 29 .
O1 Li1 K2 57.83(5) 32 .
O1 Li1 K2 113.40(16) 29 .
C1 Li1 K2 85.18(8) 32 .
C1 Li1 K2 88.53(9) 29 .
C1 Li1 K2 81.47(8) . .
C1 Li1 K2 109.82(13) 4 .
K2 Li1 K2 168.6(2) 4 .

loop_
_geom_bond_atom_site_label_1
_geom_bond_atom_site_label_2
_geom_bond_distance
_geom_bond_site_symmetry_2
Fe1 O2 2.1229(17) 6
Fe1 O2 2.1229(17) 3
Fe1 O2 2.1229(17) 4
Fe1 O2 2.1229(17) .
Fe1 O2 2.1230(17) 5
Fe1 O2 2.1230(17) 2
Fe1 K2 3.7799(3) 10_445
Fe1 K2 3.7799(3) 13_444
K2 O1 3.0097(19) 2_655
K2 O1 3.0097(19) 3_665
K2 O1 3.0097(19) 31_655
K2 O1 3.0097(19) 33_545
K2 O1 3.0097(19) .
K2 O1 3.0097(19) 32
K2 O2 3.1829(18) 30
K2 O2 3.1830(18) 28
K2 O2 3.1830(18) 29
K2 O2 3.1830(18) 11
K2 O2 3.1830(18) 10
K2 O2 3.1830(18) 12
O1 C1 1.236(3) .
O1 Li1 2.021(5) .
O1 Li1 2.178(4) 33_545
O2 C1 1.271(3) .
O2 Li1 2.118(3) 33_545
O2 K2 3.1830(18) 10_445
C1 C1 1.545(5) 4
C1 Li1 2.416(4) 33_545
C1 Li1 2.687(6) .
Li1 O1 2.021(5) 4
Li1 O2 2.118(3) 32
Li1 O2 2.118(3) 29
Li1 O1 2.178(4) 32
Li1 O1 2.178(4) 29
Li1 C1 2.416(4) 32
Li1 C1 2.416(4) 29
Li1 C1 2.687(6) 4
